data_4510221
loop_
_publ_author_name
'Ma, Guan-Hua'
'Tu, Xing-Jun'
'Ning, Yi'
'Jiang, Bo'
'Tu, Shu-Jiang'

_publ_section_title
;
 Efficient Domino Strategy for the Synthesis of Polyfunctionalized
 Benzofuran-4(5H)-ones and Cinnoline-4-carboxamides.
;
_journal_issue 6
_journal_name_full 'ACS combinatorial science'
_journal_page_first 281
_journal_page_last 286
_journal_paper_doi 10.1021/co5000097
_journal_volume 16
_journal_year 2014
_chemical_formula_sum 'C22 H29 N3 O3'
_chemical_formula_weight 383.48
_chemical_name_systematic
; 
 ? 
;
_space_group_IT_number 14
_symmetry_cell_setting triclinic
_symmetry_space_group_name_Hall '-P 2ybc'
_symmetry_space_group_name_H-M 'P 1 21/c 1'
_atom_sites_solution_hydrogens geom
_atom_sites_solution_primary direct
_atom_sites_solution_secondary difmap
_audit_creation_method SHELXL-97
_cell_angle_alpha 90.00
_cell_angle_beta 113.922(2)
_cell_angle_gamma 90.00
_cell_formula_units_Z 4
_cell_length_a 11.4770(12)
_cell_length_b 20.657(2)
_cell_length_c 10.0780(12)
_cell_measurement_reflns_used 928
_cell_measurement_temperature 293(2)
_cell_measurement_theta_max 28.4033
_cell_measurement_theta_min 2.4159
_cell_volume 2184.1(4)
_computing_cell_refinement 'Bruker FRAMBO'
_computing_data_collection 'Bruker FRAMBO'
_computing_data_reduction 'Bruker SAINT'
_computing_molecular_graphics 'Bruker SHELXTL'
_computing_publication_material 'Bruker SHELXTL'
_computing_structure_refinement 'SHELXL-97 (Sheldrick, 1997)'
_computing_structure_solution 'SHELXS-97 (Sheldrick, 1990)'
_diffrn_ambient_temperature 293(2)
_diffrn_measured_fraction_theta_full 0.999
_diffrn_measured_fraction_theta_max 0.999
_diffrn_measurement_device_type 'CCD area detector'
_diffrn_measurement_method 'phi and omega scans'
_diffrn_radiation_monochromator graphite
_diffrn_radiation_source 'fine-focus sealed tube'
_diffrn_radiation_type MoK\a
_diffrn_radiation_wavelength 0.71073
_diffrn_reflns_av_R_equivalents 0.1173
_diffrn_reflns_av_sigmaI/netI 0.1375
_diffrn_reflns_limit_h_max 13
_diffrn_reflns_limit_h_min -12
_diffrn_reflns_limit_k_max 22
_diffrn_reflns_limit_k_min -24
_diffrn_reflns_limit_l_max 11
_diffrn_reflns_limit_l_min -11
_diffrn_reflns_number 13718
_diffrn_reflns_theta_full 25.02
_diffrn_reflns_theta_max 25.02
_diffrn_reflns_theta_min 2.42
_exptl_absorpt_coefficient_mu 0.078
_exptl_absorpt_correction_T_max 0.9845
_exptl_absorpt_correction_T_min 0.9769
_exptl_absorpt_correction_type multi-scan
_exptl_absorpt_process_details sadabs
_exptl_crystal_density_diffrn 1.166
_exptl_crystal_density_method 'not measured'
_exptl_crystal_F_000 824
_exptl_crystal_size_max 0.30
_exptl_crystal_size_mid 0.21
_exptl_crystal_size_min 0.20
_refine_diff_density_max 0.191
_refine_diff_density_min -0.164
_refine_diff_density_rms 0.042
_refine_ls_extinction_coef 0.0065(13)
_refine_ls_extinction_expression Fc^*^=kFc[1+0.001xFc^2^\l^3^/sin(2\q)]^-1/4^
_refine_ls_extinction_method SHELXL
_refine_ls_goodness_of_fit_ref 1.021
_refine_ls_hydrogen_treatment mixed
_refine_ls_matrix_type full
_refine_ls_number_parameters 299
_refine_ls_number_reflns 3845
_refine_ls_number_restraints 0
_refine_ls_restrained_S_all 1.021
_refine_ls_R_factor_all 0.1911
_refine_ls_R_factor_gt 0.0709
_refine_ls_shift/su_max 0.001
_refine_ls_shift/su_mean 0.000
_refine_ls_structure_factor_coef Fsqd
_refine_ls_weighting_details 'calc w=1/[\s^2^(Fo^2^)+(0.0549P)^2^+0.0000P] where P=(Fo^2^+2Fc^2^)/3'
_refine_ls_weighting_scheme calc
_refine_ls_wR_factor_gt 0.1405
_refine_ls_wR_factor_ref 0.2146
_reflns_number_gt 1497
_reflns_number_total 3845
_reflns_threshold_expression >2sigma(I)
_cod_data_source_file co5000097_si_002.cif
_cod_data_source_block 130303h
_cod_depositor_comments
;
The following automatic conversions were performed:

'_symmetry_cell_setting' value 'Triclinic' changed to 'triclinic'
according to
/usr/data/users/saulius/automatic-downloads/rss-feeds/ACS/lib/dictionaries/cif_core.dic
dictionary named 'cif_core.dic' version 2.4.2 from 2011-04-26.

Automatic conversion script
Id: cif_fix_values 2281 2013-09-26 08:29:07Z andrius 

 Adding full bibliography for 4510221.cif.
;
_cod_original_sg_symbol_H-M P-1
_cod_database_code 4510221

loop_
_symmetry_equiv_pos_as_xyz
'x, y, z'
'-x, y+1/2, -z+1/2'
'-x, -y, -z'
'x, -y-1/2, z-1/2'

loop_
_atom_site_label
_atom_site_type_symbol
_atom_site_fract_x
_atom_site_fract_y
_atom_site_fract_z
_atom_site_U_iso_or_equiv
_atom_site_adp_type
_atom_site_occupancy
_atom_site_symmetry_multiplicity
_atom_site_calc_flag
_atom_site_refinement_flags
_atom_site_disorder_assembly
_atom_site_disorder_group
N1 N 0.5214(3) 0.95246(19) 0.3898(4) 0.0645(11) Uani 1 1 d . A .
H1 H 0.4536 0.9424 0.4019 0.077 Uiso 1 1 calc R . .
N2 N 0.5121(3) 0.99985(18) 0.2925(4) 0.0583(10) Uani 1 1 d . . .
N3 N 0.9003(3) 1.0654(2) 0.6272(4) 0.0729(13) Uani 1 1 d . . .
H3 H 0.9507 1.0438 0.5998 0.087 Uiso 1 1 calc R . .
O1 O 0.9645(3) 0.92970(17) 0.5683(3) 0.0815(11) Uani 1 1 d . A .
O2 O 0.6943(3) 1.09156(15) 0.5629(3) 0.0652(9) Uani 1 1 d . . .
O3 O 0.5610(3) 1.1961(2) -0.1576(4) 0.0936(12) Uani 1 1 d . . .
C1 C 0.8576(4) 0.9089(3) 0.5506(5) 0.0727(15) Uani 1 1 d . . .
C2 C 0.8441(6) 0.8401(4) 0.5940(9) 0.068(2) Uani 0.760(7) 1 d P A 1
H2A H 0.9237 0.8269 0.6715 0.082 Uiso 0.760(7) 1 calc PR A 1
H2B H 0.8286 0.8118 0.5117 0.082 Uiso 0.760(7) 1 calc PR A 1
C3 C 0.7364(4) 0.8314(2) 0.6448(5) 0.0618(13) Uani 1 1 d . . .
C4 C 0.6118(7) 0.8554(4) 0.5217(8) 0.059(2) Uani 0.760(7) 1 d P A 1
H4A H 0.5854 0.8248 0.4420 0.070 Uiso 0.760(7) 1 calc PR A 1
H4B H 0.5450 0.8577 0.5573 0.070 Uiso 0.760(7) 1 calc PR A 1
C5 C 0.6290(4) 0.9203(2) 0.4684(5) 0.0631(13) Uani 1 1 d . . .
C6 C 0.7426(4) 0.9444(2) 0.4791(5) 0.0600(13) Uani 1 1 d . A .
C7 C 0.7454(4) 1.0112(2) 0.4204(4) 0.0525(11) Uani 1 1 d . . .
H7 H 0.8113 1.0128 0.3819 0.063 Uiso 1 1 calc R A .
C8 C 0.6175(4) 1.0256(2) 0.2994(4) 0.0524(11) Uani 1 1 d . A .
C9 C 0.6060(4) 1.0712(2) 0.1826(4) 0.0480(11) Uani 1 1 d . . .
C10 C 0.4918(4) 1.0770(2) 0.0604(5) 0.0597(12) Uani 1 1 d . A .
H10 H 0.4217 1.0523 0.0531 0.072 Uiso 1 1 calc R . .
C11 C 0.4821(5) 1.1184(2) -0.0485(5) 0.0720(14) Uani 1 1 d . . .
H11 H 0.4057 1.1210 -0.1304 0.086 Uiso 1 1 calc R A .
C12 C 0.5834(5) 1.1567(2) -0.0395(5) 0.0663(13) Uani 1 1 d . A .
C13 C 0.6969(4) 1.1510(2) 0.0785(5) 0.0661(13) Uani 1 1 d . . .
H13 H 0.7665 1.1759 0.0850 0.079 Uiso 1 1 calc R A .
C14 C 0.7077(4) 1.1077(2) 0.1890(5) 0.0611(13) Uani 1 1 d . A .
H14 H 0.7854 1.1035 0.2684 0.073 Uiso 1 1 calc R . .
C15 C 0.7768(4) 1.0611(2) 0.5425(4) 0.0542(12) Uani 1 1 d . A .
C16 C 0.7209(9) 0.7617(4) 0.6760(10) 0.092(3) Uani 0.760(7) 1 d P A 1
H16A H 0.6541 0.7579 0.7098 0.138 Uiso 0.760(7) 1 calc PR A 1
H16B H 0.7992 0.7459 0.7493 0.138 Uiso 0.760(7) 1 calc PR A 1
H16C H 0.6994 0.7367 0.5890 0.138 Uiso 0.760(7) 1 calc PR A 1
C17 C 0.7628(6) 0.8730(4) 0.7813(6) 0.086(3) Uani 0.760(7) 1 d P A 1
H17A H 0.7571 0.9180 0.7559 0.128 Uiso 0.760(7) 1 calc PR A 1
H17B H 0.8467 0.8637 0.8530 0.128 Uiso 0.760(7) 1 calc PR A 1
H17C H 0.7010 0.8631 0.8200 0.128 Uiso 0.760(7) 1 calc PR A 1
C18 C 0.9608(5) 1.1025(3) 0.7616(6) 0.0887(18) Uani 1 1 d . . .
C19 C 0.9061(5) 1.0822(3) 0.8691(5) 0.121(2) Uani 1 1 d . . .
H19A H 0.8163 1.0910 0.8291 0.182 Uiso 1 1 calc R . .
H19B H 0.9473 1.1059 0.9578 0.182 Uiso 1 1 calc R . .
H19C H 0.9199 1.0367 0.8883 0.182 Uiso 1 1 calc R . .
C20 C 1.1028(5) 1.0883(4) 0.8190(6) 0.137(3) Uani 1 1 d . . .
H20A H 1.1184 1.0446 0.8541 0.205 Uiso 1 1 calc R . .
H20B H 1.1483 1.1176 0.8968 0.205 Uiso 1 1 calc R . .
H20C H 1.1312 1.0938 0.7423 0.205 Uiso 1 1 calc R . .
C21 C 0.9368(6) 1.1739(4) 0.7263(7) 0.130(3) Uani 1 1 d . . .
H21A H 0.9701 1.1858 0.6563 0.195 Uiso 1 1 calc R . .
H21B H 0.9783 1.1989 0.8131 0.195 Uiso 1 1 calc R . .
H21C H 0.8468 1.1822 0.6870 0.195 Uiso 1 1 calc R . .
C22 C 0.6526(6) 1.2440(3) -0.1466(6) 0.119(2) Uani 1 1 d . . .
H22A H 0.6687 1.2702 -0.0624 0.178 Uiso 1 1 calc R . .
H22B H 0.6210 1.2707 -0.2318 0.178 Uiso 1 1 calc R . .
H22C H 0.7303 1.2234 -0.1383 0.178 Uiso 1 1 calc R . .
C2' C 0.8641(19) 0.8637(11) 0.693(2) 0.065(7) Uani 0.240(7) 1 d P A 2
H2'1 H 0.9314 0.8317 0.7180 0.078 Uiso 0.240(7) 1 calc PR A 2
H2'2 H 0.8798 0.8909 0.7772 0.078 Uiso 0.240(7) 1 calc PR A 2
C4' C 0.630(3) 0.8737(14) 0.606(3) 0.068(8) Uani 0.240(7) 1 d P A 2
H4'1 H 0.6378 0.9005 0.6877 0.082 Uiso 0.240(7) 1 calc PR A 2
H4'2 H 0.5520 0.8490 0.5753 0.082 Uiso 0.240(7) 1 calc PR A 2
C16' C 0.744(3) 0.7836(13) 0.770(3) 0.074(8) Uani 0.240(7) 1 d P A 2
H16D H 0.7541 0.8079 0.8552 0.111 Uiso 0.240(7) 1 calc PR A 2
H16E H 0.8159 0.7552 0.7923 0.111 Uiso 0.240(7) 1 calc PR A 2
H16F H 0.6674 0.7584 0.7394 0.111 Uiso 0.240(7) 1 calc PR A 2
C17' C 0.723(2) 0.7873(11) 0.515(2) 0.089(8) Uani 0.240(7) 1 d P A 2
H17D H 0.6509 0.7593 0.4925 0.134 Uiso 0.240(7) 1 calc PR A 2
H17E H 0.7989 0.7616 0.5403 0.134 Uiso 0.240(7) 1 calc PR A 2
H17F H 0.7117 0.8136 0.4321 0.134 Uiso 0.240(7) 1 calc PR A 2

loop_
_atom_site_aniso_label
_atom_site_aniso_U_11
_atom_site_aniso_U_22
_atom_site_aniso_U_33
_atom_site_aniso_U_23
_atom_site_aniso_U_13
_atom_site_aniso_U_12
N1 0.041(2) 0.074(3) 0.082(3) 0.010(2) 0.029(2) -0.002(2)
N2 0.046(2) 0.061(3) 0.068(2) 0.005(2) 0.0236(19) -0.0025(19)
N3 0.041(2) 0.103(4) 0.068(2) -0.016(2) 0.016(2) -0.001(2)
O1 0.0432(19) 0.090(3) 0.115(3) 0.028(2) 0.0359(19) 0.0066(18)
O2 0.0460(18) 0.076(2) 0.079(2) -0.0107(18) 0.0308(16) -0.0017(16)
O3 0.098(3) 0.098(3) 0.078(2) 0.025(2) 0.028(2) 0.001(2)
C1 0.051(3) 0.078(4) 0.091(4) 0.021(3) 0.031(3) 0.006(3)
C2 0.057(4) 0.068(6) 0.085(5) 0.014(5) 0.033(5) 0.008(4)
C3 0.055(3) 0.058(3) 0.071(3) 0.009(3) 0.024(3) -0.003(3)
C4 0.048(4) 0.061(6) 0.064(5) 0.004(4) 0.021(5) -0.005(4)
C5 0.044(3) 0.061(3) 0.081(3) 0.015(3) 0.022(3) 0.002(3)
C6 0.033(2) 0.064(3) 0.080(3) 0.016(3) 0.020(2) 0.004(2)
C7 0.039(2) 0.057(3) 0.065(3) 0.001(3) 0.025(2) -0.003(2)
C8 0.041(3) 0.056(3) 0.063(3) 0.000(2) 0.025(2) -0.003(2)
C9 0.038(2) 0.053(3) 0.054(3) -0.004(2) 0.019(2) 0.001(2)
C10 0.054(3) 0.054(3) 0.067(3) 0.003(3) 0.020(3) 0.001(2)
C11 0.074(4) 0.062(4) 0.066(3) 0.001(3) 0.013(3) -0.002(3)
C12 0.079(4) 0.066(4) 0.058(3) 0.006(3) 0.033(3) 0.007(3)
C13 0.056(3) 0.069(4) 0.074(3) 0.003(3) 0.027(3) -0.005(3)
C14 0.057(3) 0.066(4) 0.058(3) 0.005(3) 0.021(2) 0.006(3)
C15 0.038(3) 0.064(3) 0.061(3) 0.007(3) 0.021(2) -0.006(2)
C16 0.076(6) 0.080(7) 0.114(8) 0.026(6) 0.033(7) -0.005(5)
C17 0.079(5) 0.117(7) 0.056(4) 0.001(4) 0.023(4) 0.001(4)
C18 0.049(3) 0.132(6) 0.076(4) -0.031(4) 0.017(3) -0.010(3)
C19 0.102(5) 0.185(8) 0.068(4) -0.014(4) 0.026(3) -0.006(5)
C20 0.050(3) 0.217(9) 0.113(5) -0.057(5) 0.001(3) -0.004(4)
C21 0.103(5) 0.124(7) 0.149(6) -0.045(5) 0.036(4) -0.039(5)
C22 0.131(6) 0.117(6) 0.117(5) 0.048(4) 0.060(4) -0.006(5)
C2' 0.050(13) 0.070(17) 0.074(15) 0.010(13) 0.024(13) 0.003(11)
C4' 0.057(15) 0.064(19) 0.081(19) 0.017(16) 0.026(17) -0.005(14)
C16' 0.068(16) 0.061(19) 0.079(17) 0.015(15) 0.015(16) 0.001(14)
C17' 0.088(17) 0.071(18) 0.090(16) 0.001(14) 0.016(13) 0.012(14)

loop_
_atom_type_symbol
_atom_type_description
_atom_type_scat_dispersion_real
_atom_type_scat_dispersion_imag
_atom_type_scat_source
C C 0.0033 0.0016 'International Tables Vol C Tables 4.2.6.8 and 6.1.1.4'
H H 0.0000 0.0000 'International Tables Vol C Tables 4.2.6.8 and 6.1.1.4'
O O 0.0106 0.0060 'International Tables Vol C Tables 4.2.6.8 and 6.1.1.4'
N N 0.0061 0.0033 'International Tables Vol C Tables 4.2.6.8 and 6.1.1.4'

loop_
_geom_angle_atom_site_label_1
_geom_angle_atom_site_label_2
_geom_angle_atom_site_label_3
_geom_angle
C5 N1 N2 124.5(3)
C5 N1 H1 117.7
N2 N1 H1 117.7
C8 N2 N1 117.3(3)
C15 N3 C18 127.7(4)
C15 N3 H3 116.1
C18 N3 H3 116.1
C12 O3 C22 118.2(4)
O1 C1 C6 123.6(5)
O1 C1 C2 119.6(5)
C6 C1 C2 116.6(5)
O1 C1 C2' 111.6(8)
C6 C1 C2' 115.3(8)
C2 C1 C2' 37.8(8)
C1 C2 C3 113.5(5)
C1 C2 H2A 108.9
C3 C2 H2A 108.9
C1 C2 H2B 108.9
C3 C2 H2B 108.9
H2A C2 H2B 107.7
C4' C3 C2' 115.6(15)
C4' C3 C16 119.2(12)
C2' C3 C16 122.8(10)
C4' C3 C2 123.6(11)
C2' C3 C2 40.6(8)
C16 C3 C2 111.3(6)
C4' C3 C17 75.1(12)
C2' C3 C17 69.5(10)
C16 C3 C17 110.1(5)
C2 C3 C17 109.9(5)
C4' C3 C4 33.8(10)
C2' C3 C4 125.6(9)
C16 C3 C4 109.0(6)
C2 C3 C4 107.7(5)
C17 C3 C4 108.7(5)
C4' C3 C17' 110.4(14)
C2' C3 C17' 106.5(13)
C16 C3 C17' 68.5(9)
C2 C3 C17' 66.5(9)
C17 C3 C17' 174.5(9)
C4 C3 C17' 76.7(8)
C4' C3 C16' 111.9(15)
C2' C3 C16' 106.7(13)
C16 C3 C16' 37.2(9)
C2 C3 C16' 123.4(12)
C17 C3 C16' 73.0(10)
C4 C3 C16' 125.2(12)
C17' C3 C16' 105.1(13)
C5 C4 C3 111.3(6)
C5 C4 H4A 109.4
C3 C4 H4A 109.4
C5 C4 H4B 109.4
C3 C4 H4B 109.4
H4A C4 H4B 108.0
N1 C5 C6 119.3(4)
N1 C5 C4 115.8(5)
C6 C5 C4 124.4(5)
N1 C5 C4' 118.0(10)
C6 C5 C4' 117.1(10)
C4 C5 C4' 31.1(9)
C5 C6 C1 121.0(4)
C5 C6 C7 118.5(4)
C1 C6 C7 120.5(4)
C6 C7 C8 109.2(3)
C6 C7 C15 109.7(3)
C8 C7 C15 110.5(3)
C6 C7 H7 109.1
C8 C7 H7 109.1
C15 C7 H7 109.1
N2 C8 C9 116.2(4)
N2 C8 C7 122.9(4)
C9 C8 C7 121.0(3)
C14 C9 C10 118.2(4)
C14 C9 C8 121.1(4)
C10 C9 C8 120.6(4)
C11 C10 C9 120.5(4)
C11 C10 H10 119.7
C9 C10 H10 119.7
C10 C11 C12 121.1(5)
C10 C11 H11 119.5
C12 C11 H11 119.5
C13 C12 O3 125.5(5)
C13 C12 C11 119.3(5)
O3 C12 C11 115.1(5)
C12 C13 C14 119.7(4)
C12 C13 H13 120.2
C14 C13 H13 120.2
C9 C14 C13 121.2(4)
C9 C14 H14 119.4
C13 C14 H14 119.4
O2 C15 N3 123.7(4)
O2 C15 C7 122.4(4)
N3 C15 C7 113.8(4)
C3 C16 H16A 109.5
C3 C16 H16B 109.5
C3 C16 H16C 109.5
C3 C17 H17A 109.5
C3 C17 H17B 109.5
C3 C17 H17C 109.5
N3 C18 C21 108.6(5)
N3 C18 C19 109.7(5)
C21 C18 C19 110.5(5)
N3 C18 C20 106.5(4)
C21 C18 C20 110.0(5)
C19 C18 C20 111.4(5)
C18 C19 H19A 109.5
C18 C19 H19B 109.5
H19A C19 H19B 109.5
C18 C19 H19C 109.5
H19A C19 H19C 109.5
H19B C19 H19C 109.5
C18 C20 H20A 109.5
C18 C20 H20B 109.5
H20A C20 H20B 109.5
C18 C20 H20C 109.5
H20A C20 H20C 109.5
H20B C20 H20C 109.5
C18 C21 H21A 109.5
C18 C21 H21B 109.5
H21A C21 H21B 109.5
C18 C21 H21C 109.5
H21A C21 H21C 109.5
H21B C21 H21C 109.5
O3 C22 H22A 109.5
O3 C22 H22B 109.5
H22A C22 H22B 109.5
O3 C22 H22C 109.5
H22A C22 H22C 109.5
H22B C22 H22C 109.5
C3 C2' C1 105.6(12)
C3 C2' H2'1 110.6
C1 C2' H2'1 110.6
C3 C2' H2'2 110.6
C1 C2' H2'2 110.6
H2'1 C2' H2'2 108.8
C3 C4' C5 107.7(16)
C3 C4' H4'1 110.2
C5 C4' H4'1 110.2
C3 C4' H4'2 110.2
C5 C4' H4'2 110.2
H4'1 C4' H4'2 108.5
C3 C16' H16D 109.5
C3 C16' H16E 109.5
H16D C16' H16E 109.5
C3 C16' H16F 109.5
H16D C16' H16F 109.5
H16E C16' H16F 109.5
C3 C17' H17D 109.5
C3 C17' H17E 109.5
H17D C17' H17E 109.5
C3 C17' H17F 109.5
H17D C17' H17F 109.5
H17E C17' H17F 109.5

loop_
_geom_bond_atom_site_label_1
_geom_bond_atom_site_label_2
_geom_bond_distance
N1 C5 1.342(5)
N1 N2 1.359(4)
N1 H1 0.8600
N2 C8 1.298(4)
N3 C15 1.329(5)
N3 C18 1.464(6)
N3 H3 0.8600
O1 C1 1.242(5)
O2 C15 1.221(4)
O3 C12 1.377(5)
O3 C22 1.415(6)
C1 C6 1.424(6)
C1 C2 1.513(8)
C1 C2' 1.69(2)
C2 C3 1.528(7)
C2 H2A 0.9700
C2 H2B 0.9700
C3 C4' 1.42(3)
C3 C2' 1.50(2)
C3 C16 1.501(9)
C3 C17 1.544(7)
C3 C4 1.546(9)
C3 C17' 1.55(2)
C3 C16' 1.58(2)
C4 C5 1.486(9)
C4 H4A 0.9700
C4 H4B 0.9700
C5 C6 1.358(5)
C5 C4' 1.68(2)
C6 C7 1.508(6)
C7 C8 1.509(5)
C7 C15 1.532(6)
C7 H7 0.9800
C8 C9 1.471(5)
C9 C14 1.369(5)
C9 C10 1.393(5)
C10 C11 1.360(6)
C10 H10 0.9300
C11 C12 1.379(6)
C11 H11 0.9300
C12 C13 1.367(6)
C13 C14 1.394(6)
C13 H13 0.9300
C14 H14 0.9300
C16 H16A 0.9600
C16 H16B 0.9600
C16 H16C 0.9600
C17 H17A 0.9600
C17 H17B 0.9600
C17 H17C 0.9600
C18 C21 1.515(8)
C18 C19 1.515(7)
C18 C20 1.520(6)
C19 H19A 0.9600
C19 H19B 0.9600
C19 H19C 0.9600
C20 H20A 0.9600
C20 H20B 0.9600
C20 H20C 0.9600
C21 H21A 0.9600
C21 H21B 0.9600
C21 H21C 0.9600
C22 H22A 0.9600
C22 H22B 0.9600
C22 H22C 0.9600
C2' H2'1 0.9700
C2' H2'2 0.9700
C4' H4'1 0.9700
C4' H4'2 0.9700
C16' H16D 0.9600
C16' H16E 0.9600
C16' H16F 0.9600
C17' H17D 0.9600
C17' H17E 0.9600
C17' H17F 0.9600

loop_
_geom_torsion_atom_site_label_1
_geom_torsion_atom_site_label_2
_geom_torsion_atom_site_label_3
_geom_torsion_atom_site_label_4
_geom_torsion
C5 N1 N2 C8 -16.3(6)
O1 C1 C2 C3 148.7(5)
C6 C1 C2 C3 -36.7(8)
C2' C1 C2 C3 61.0(12)
C1 C2 C3 C4' 23.0(17)
C1 C2 C3 C2' -68.1(14)
C1 C2 C3 C16 175.8(6)
C1 C2 C3 C17 -61.9(7)
C1 C2 C3 C4 56.3(8)
C1 C2 C3 C17' 122.7(11)
C1 C2 C3 C16' -144.2(12)
C4' C3 C4 C5 76(2)
C2' C3 C4 C5 -7.8(15)
C16 C3 C4 C5 -170.0(6)
C2 C3 C4 C5 -49.0(8)
C17 C3 C4 C5 70.0(7)
C17' C3 C4 C5 -108.7(10)
C16' C3 C4 C5 152.0(13)
N2 N1 C5 C6 15.6(7)
N2 N1 C5 C4 -156.6(5)
N2 N1 C5 C4' 168.4(12)
C3 C4 C5 N1 -163.5(5)
C3 C4 C5 C6 24.7(8)
C3 C4 C5 C4' -62(2)
N1 C5 C6 C1 -174.5(4)
C4 C5 C6 C1 -2.9(8)
C4' C5 C6 C1 32.5(13)
N1 C5 C6 C7 8.7(6)
C4 C5 C6 C7 -179.8(5)
C4' C5 C6 C7 -144.4(12)
O1 C1 C6 C5 -177.2(4)
C2 C1 C6 C5 8.4(7)
C2' C1 C6 C5 -33.8(11)
O1 C1 C6 C7 -0.4(7)
C2 C1 C6 C7 -174.8(5)
C2' C1 C6 C7 143.0(10)
C5 C6 C7 C8 -27.4(5)
C1 C6 C7 C8 155.7(4)
C5 C6 C7 C15 93.8(5)
C1 C6 C7 C15 -83.0(5)
N1 N2 C8 C9 173.0(3)
N1 N2 C8 C7 -7.8(6)
C6 C7 C8 N2 27.8(5)
C15 C7 C8 N2 -92.9(5)
C6 C7 C8 C9 -153.0(4)
C15 C7 C8 C9 86.3(4)
N2 C8 C9 C14 171.2(4)
C7 C8 C9 C14 -8.0(6)
N2 C8 C9 C10 -10.6(6)
C7 C8 C9 C10 170.2(4)
C14 C9 C10 C11 -0.7(6)
C8 C9 C10 C11 -179.0(4)
C9 C10 C11 C12 -1.5(7)
C22 O3 C12 C13 -13.0(7)
C22 O3 C12 C11 170.0(5)
C10 C11 C12 C13 2.4(7)
C10 C11 C12 O3 179.6(4)
O3 C12 C13 C14 -178.1(4)
C11 C12 C13 C14 -1.2(7)
C10 C9 C14 C13 1.9(6)
C8 C9 C14 C13 -179.9(4)
C12 C13 C14 C9 -0.9(7)
C18 N3 C15 O2 4.0(8)
C18 N3 C15 C7 -172.7(5)
C6 C7 C15 O2 -96.0(5)
C8 C7 C15 O2 24.4(5)
C6 C7 C15 N3 80.7(4)
C8 C7 C15 N3 -158.9(4)
C15 N3 C18 C21 -64.2(7)
C15 N3 C18 C19 56.6(7)
C15 N3 C18 C20 177.4(5)
C4' C3 C2' C1 -60(2)
C16 C3 C2' C1 137.3(9)
C2 C3 C2' C1 52.3(10)
C17 C3 C2' C1 -121.4(14)
C4 C3 C2' C1 -23(2)
C17' C3 C2' C1 62.7(15)
C16' C3 C2' C1 174.6(13)
O1 C1 C2' C3 -168.9(10)
C6 C1 C2' C3 43.3(17)
C2 C1 C2' C3 -58.1(12)
C2' C3 C4' C5 60(2)
C16 C3 C4' C5 -137.4(11)
C2 C3 C4' C5 13(2)
C17 C3 C4' C5 117.6(16)
C4 C3 C4' C5 -56.9(16)
C17' C3 C4' C5 -61.4(19)
C16' C3 C4' C5 -178.1(14)
N1 C5 C4' C3 163.8(11)
C6 C5 C4' C3 -43(2)
C4 C5 C4' C3 70(2)
